data_4313992
loop_
_publ_author_name
'Kyle J. Tubbs'
'Amy L. Fuller'
'Brian Bennett'
'Atta M. Arif'
'Lisa M. Berreau'

_publ_section_title
;
 Mononuclear N3S(thioether)-Ligated Copper(II) Methoxide Complexes:
 Synthesis, Characterization, and Hydrolytic Reactivity
;
_journal_name_full 'Inorganic Chemistry'
_journal_page_first 4790
_journal_page_last 4791
_journal_paper_doi 10.1021/ic034661j
_journal_volume 42
_journal_year 2003
_chemical_formula_sum 'C31 H46 Cl Cu N5 O5 S'
_chemical_formula_weight 699.78
_chemical_name_systematic
;
 ?
;
_space_group_IT_number 2
_symmetry_cell_setting triclinic
_symmetry_space_group_name_Hall '-P 1'
_symmetry_space_group_name_H-M 'P -1'
_atom_sites_solution_hydrogens geom
_atom_sites_solution_primary direct
_atom_sites_solution_secondary difmap
_audit_creation_method SHELXL-97
_cell_angle_alpha 89.9160(17)
_cell_angle_beta 85.6236(17)
_cell_angle_gamma 80.4578(10)
_cell_formula_units_Z 2
_cell_length_a 7.6192(2)
_cell_length_b 13.0590(4)
_cell_length_c 17.4850(4)
_cell_measurement_reflns_used 5943
_cell_measurement_temperature 150(1)
_cell_measurement_theta_max 27.485
_cell_measurement_theta_min 1.018
_cell_volume 1710.56(8)
_computing_cell_refinement DENZO-SMN
_computing_data_collection 'Nonius COLLECT'
_computing_data_reduction DENZO-SMN
_computing_molecular_graphics 'WinGX, Ortep3'
_computing_structure_refinement 'SHELXL-97 (Sheldrick, 1997)'
_computing_structure_solution SIR97
_diffrn_ambient_temperature 150(1)
_diffrn_measured_fraction_theta_full 0.977
_diffrn_measured_fraction_theta_max 0.977
_diffrn_measurement_device_type 'Nonius KappaCCD Diffractometer'
_diffrn_measurement_method 'Phi plus Omega scan'
_diffrn_radiation_monochromator graphite
_diffrn_radiation_source 'fine-focus sealed tube'
_diffrn_radiation_type MoK\a
_diffrn_radiation_wavelength 0.71073
_diffrn_reflns_av_R_equivalents 0.0298
_diffrn_reflns_av_sigmaI/netI 0.0577
_diffrn_reflns_limit_h_max 9
_diffrn_reflns_limit_h_min -8
_diffrn_reflns_limit_k_max 16
_diffrn_reflns_limit_k_min -16
_diffrn_reflns_limit_l_max 19
_diffrn_reflns_limit_l_min -22
_diffrn_reflns_number 12534
_diffrn_reflns_theta_full 27.45
_diffrn_reflns_theta_max 27.45
_diffrn_reflns_theta_min 3.21
_diffrn_standards_decay_% <2.0
_exptl_absorpt_coefficient_mu 0.823
_exptl_absorpt_correction_T_max 0.9757
_exptl_absorpt_correction_T_min 0.7617
_exptl_absorpt_correction_type multi-scan
_exptl_absorpt_process_details 'DENZO-SMN (Otwinowski & Minor, 1997)'
_exptl_crystal_colour purple
_exptl_crystal_density_diffrn 1.359
_exptl_crystal_density_method 'not measured'
_exptl_crystal_description plate
_exptl_crystal_F_000 738
_exptl_crystal_size_max 0.35
_exptl_crystal_size_mid 0.33
_exptl_crystal_size_min 0.03
_refine_diff_density_max 0.393
_refine_diff_density_min -0.504
_refine_diff_density_rms 0.059
_refine_ls_extinction_method none
_refine_ls_goodness_of_fit_ref 1.016
_refine_ls_hydrogen_treatment mixed
_refine_ls_matrix_type full
_refine_ls_number_parameters 581
_refine_ls_number_reflns 7619
_refine_ls_number_restraints 0
_refine_ls_restrained_S_all 1.016
_refine_ls_R_factor_all 0.0573
_refine_ls_R_factor_gt 0.0380
_refine_ls_shift/su_max 0.001
_refine_ls_shift/su_mean 0.000
_refine_ls_structure_factor_coef Fsqd
_refine_ls_weighting_details 'calc w=1/[\s^2^(Fo^2^)+(0.0325P)^2^+0.9760P] where P=(Fo^2^+2Fc^2^)/3'
_refine_ls_weighting_scheme calc
_refine_ls_wR_factor_gt 0.0868
_refine_ls_wR_factor_ref 0.0966
_reflns_number_gt 5999
_reflns_number_total 7619
_reflns_threshold_expression >2sigma(I)
_cod_data_source_file ic034661jsi20030612_093429_1.cif
_cod_data_source_block usu058
_cod_depositor_comments
;
The following automatic conversions were performed:

'_exptl_absorpt_correction_type' value 'Multi-scan' changed to
'multi-scan' according to the built-in table from CIF Core dictionary
named 'cif_core.dic' version 2.4.1 from 2010-06-29.

Automatic conversion script
Id: cif_fix_values 1646 2011-03-28 12:23:43Z adriana 
;
_cod_database_code 4313992

loop_
_symmetry_equiv_pos_as_xyz
'x, y, z'
'-x, -y, -z'

loop_
_atom_site_label
_atom_site_type_symbol
_atom_site_fract_x
_atom_site_fract_y
_atom_site_fract_z
_atom_site_U_iso_or_equiv
_atom_site_adp_type
_atom_site_occupancy
_atom_site_symmetry_multiplicity
_atom_site_calc_flag
_atom_site_refinement_flags
_atom_site_disorder_assembly
_atom_site_disorder_group
Cu1 Cu 0.56681(3) 0.204767(19) 0.336070(13) 0.02341(8) Uani 1 1 d . . .
Cl1 Cl 0.09177(8) 0.68664(4) 0.39939(3) 0.03358(14) Uani 1 1 d . . .
S1 S 0.26171(8) 0.25886(5) 0.26561(3) 0.03119(14) Uani 1 1 d . . .
O1 O 0.7372(2) 0.11371(12) 0.27089(8) 0.0315(4) Uani 1 1 d . . .
O2 O 0.0260(3) 0.59201(16) 0.40984(14) 0.0691(7) Uani 1 1 d . . .
O3 O -0.0145(4) 0.7490(2) 0.34782(14) 0.0845(8) Uani 1 1 d . . .
O4 O 0.2745(3) 0.6668(2) 0.37068(14) 0.0723(7) Uani 1 1 d . . .
O5 O 0.0765(3) 0.74110(16) 0.47170(11) 0.0546(5) Uani 1 1 d . . .
N1 N 0.4472(2) 0.09503(14) 0.38977(9) 0.0256(4) Uani 1 1 d . . .
N2 N 0.5271(3) -0.03084(16) 0.29506(12) 0.0379(5) Uani 1 1 d . . .
N3 N 0.4355(2) 0.29850(14) 0.42361(9) 0.0238(4) Uani 1 1 d . . .
N4 N 0.6719(2) 0.33246(14) 0.30885(9) 0.0243(4) Uani 1 1 d . . .
N5 N 0.7783(3) 0.28335(16) 0.18474(10) 0.0268(4) Uani 1 1 d . . .
C1 C 0.2775(3) 0.36709(19) 0.20543(13) 0.0312(5) Uani 1 1 d . . .
C2 C 0.3512(3) 0.3419(2) 0.13121(14) 0.0398(6) Uani 1 1 d . . .
C3 C 0.3629(4) 0.4208(3) 0.07813(17) 0.0518(7) Uani 1 1 d . . .
C4 C 0.3039(4) 0.5228(3) 0.09849(18) 0.0554(8) Uani 1 1 d . . .
C5 C 0.2317(4) 0.5478(2) 0.17240(17) 0.0477(7) Uani 1 1 d . . .
C6 C 0.2183(3) 0.4703(2) 0.22622(14) 0.0360(5) Uani 1 1 d . . .
C7 C 0.1527(3) 0.3144(2) 0.35551(13) 0.0322(5) Uani 1 1 d . . .
C8 C 0.2710(3) 0.36764(18) 0.40257(13) 0.0291(5) Uani 1 1 d . . .
C9 C 0.3979(3) 0.22901(18) 0.48795(12) 0.0286(5) Uani 1 1 d . . .
C10 C 0.3591(3) 0.12721(17) 0.45855(12) 0.0267(5) Uani 1 1 d . . .
C11 C 0.2510(3) 0.07021(19) 0.49982(13) 0.0319(5) Uani 1 1 d . . .
C12 C 0.2276(3) -0.02497(19) 0.46878(14) 0.0332(5) Uani 1 1 d . . .
C13 C 0.3131(3) -0.05955(19) 0.39978(13) 0.0314(5) Uani 1 1 d . . .
C14 C 0.4301(3) -0.00017(17) 0.36094(12) 0.0287(5) Uani 1 1 d . . .
C15 C 0.5633(4) -0.13625(19) 0.26287(14) 0.0374(6) Uani 1 1 d . . .
C16 C 0.4853(4) -0.14588(19) 0.18603(13) 0.0370(5) Uani 1 1 d . . .
C17 C 0.5439(5) -0.0673(2) 0.12903(16) 0.0484(7) Uani 1 1 d . . .
C18 C 0.5484(5) -0.2559(2) 0.15551(18) 0.0486(7) Uani 1 1 d . . .
C19 C 0.2809(4) -0.1267(3) 0.19746(18) 0.0490(7) Uani 1 1 d . . .
C20 C 0.5699(3) 0.36381(19) 0.44081(12) 0.0307(5) Uani 1 1 d . . .
C21 C 0.6436(3) 0.40497(18) 0.36641(12) 0.0275(5) Uani 1 1 d . . .
C22 C 0.6808(3) 0.50272(19) 0.35761(14) 0.0345(5) Uani 1 1 d . . .
C23 C 0.7492(3) 0.5308(2) 0.28564(14) 0.0355(5) Uani 1 1 d . . .
C24 C 0.7787(3) 0.46030(18) 0.22644(13) 0.0307(5) Uani 1 1 d . . .
C25 C 0.7436(3) 0.35873(17) 0.23891(11) 0.0240(4) Uani 1 1 d . . .
C26 C 0.8664(3) 0.29881(19) 0.10995(12) 0.0308(5) Uani 1 1 d . . .
C27 C 0.9117(3) 0.19900(19) 0.06115(12) 0.0329(5) Uani 1 1 d . . .
C28 C 0.7421(4) 0.1592(3) 0.04428(16) 0.0463(7) Uani 1 1 d . . .
C29 C 1.0087(5) 0.2262(3) -0.01423(15) 0.0494(7) Uani 1 1 d . . .
C30 C 1.0350(5) 0.1155(2) 0.10151(16) 0.0483(7) Uani 1 1 d . . .
C31 C 0.8918(4) 0.0740(2) 0.30947(16) 0.0403(6) Uani 1 1 d . . .
H2 H 0.394(4) 0.272(3) 0.1173(17) 0.056(9) Uiso 1 1 d . . .
H2N H 0.597(4) 0.008(2) 0.2788(16) 0.044(8) Uiso 1 1 d . . .
H3 H 0.409(4) 0.402(2) 0.0262(19) 0.063(9) Uiso 1 1 d . . .
H4 H 0.309(4) 0.580(3) 0.0613(19) 0.067(10) Uiso 1 1 d . . .
H5 H 0.192(4) 0.620(2) 0.1893(16) 0.048(8) Uiso 1 1 d . . .
H5N H 0.773(4) 0.227(2) 0.1965(15) 0.038(8) Uiso 1 1 d . . .
H6 H 0.167(3) 0.4913(19) 0.2739(15) 0.033(7) Uiso 1 1 d . . .
H7A H 0.046(4) 0.361(2) 0.3473(14) 0.035(7) Uiso 1 1 d . . .
H7B H 0.116(3) 0.255(2) 0.3841(14) 0.036(7) Uiso 1 1 d . . .
H8A H 0.309(3) 0.4232(17) 0.3757(12) 0.016(5) Uiso 1 1 d . . .
H8B H 0.203(3) 0.3944(18) 0.4513(14) 0.029(6) Uiso 1 1 d . . .
H9A H 0.504(3) 0.2159(17) 0.5168(12) 0.021(5) Uiso 1 1 d . . .
H9B H 0.301(3) 0.2644(19) 0.5229(13) 0.028(6) Uiso 1 1 d . . .
H11 H 0.197(3) 0.0959(19) 0.5436(15) 0.033(7) Uiso 1 1 d . . .
H12 H 0.151(3) -0.069(2) 0.4952(14) 0.038(7) Uiso 1 1 d . . .
H13 H 0.298(3) -0.121(2) 0.3807(14) 0.034(7) Uiso 1 1 d . . .
H15A H 0.723(5) -0.161(3) 0.2394(19) 0.077(10) Uiso 1 1 d . . .
H15B H 0.519(3) -0.1831(18) 0.2985(13) 0.025(6) Uiso 1 1 d . . .
H17A H 0.680(5) -0.078(3) 0.1253(19) 0.076(11) Uiso 1 1 d . . .
H17B H 0.495(4) 0.002(3) 0.1469(17) 0.057(9) Uiso 1 1 d . . .
H17C H 0.509(5) -0.077(3) 0.077(2) 0.072(10) Uiso 1 1 d . . .
H18A H 0.670(5) -0.269(3) 0.1485(19) 0.068(11) Uiso 1 1 d . . .
H18B H 0.504(4) -0.304(2) 0.1905(18) 0.054(9) Uiso 1 1 d . . .
H18C H 0.498(5) -0.268(3) 0.109(2) 0.084(12) Uiso 1 1 d . . .
H19A H 0.235(4) -0.053(3) 0.2203(18) 0.066(10) Uiso 1 1 d . . .
H19B H 0.236(4) -0.181(3) 0.2334(18) 0.061(9) Uiso 1 1 d . . .
H19C H 0.221(4) -0.127(2) 0.1472(19) 0.066(9) Uiso 1 1 d . . .
H20A H 0.662(4) 0.321(2) 0.4669(15) 0.042(7) Uiso 1 1 d . . .
H20B H 0.518(3) 0.4191(19) 0.4769(14) 0.032(6) Uiso 1 1 d . . .
H22 H 0.658(4) 0.554(2) 0.3966(15) 0.042(7) Uiso 1 1 d . . .
H23 H 0.779(3) 0.594(2) 0.2795(14) 0.036(7) Uiso 1 1 d . . .
H24 H 0.823(3) 0.483(2) 0.1762(15) 0.038(7) Uiso 1 1 d . . .
H26A H 0.972(3) 0.3235(19) 0.1151(13) 0.029(6) Uiso 1 1 d . . .
H26B H 0.787(3) 0.354(2) 0.0857(14) 0.036(7) Uiso 1 1 d . . .
H28A H 0.768(4) 0.096(3) 0.0127(18) 0.057(9) Uiso 1 1 d . . .
H28B H 0.678(4) 0.137(2) 0.0902(18) 0.055(9) Uiso 1 1 d . . .
H28C H 0.656(5) 0.212(3) 0.0199(19) 0.068(10) Uiso 1 1 d . . .
H29A H 1.040(4) 0.165(2) -0.0468(17) 0.049(8) Uiso 1 1 d . . .
H29B H 0.940(4) 0.280(3) -0.0402(17) 0.056(9) Uiso 1 1 d . . .
H29C H 1.125(5) 0.253(3) -0.0032(19) 0.073(11) Uiso 1 1 d . . .
H30A H 1.075(4) 0.054(2) 0.0670(16) 0.048(8) Uiso 1 1 d . . .
H30B H 1.147(5) 0.139(3) 0.1146(19) 0.070(10) Uiso 1 1 d . . .
H30C H 0.977(4) 0.087(2) 0.1456(19) 0.059(9) Uiso 1 1 d . . .
H31A H 0.987(6) 0.088(3) 0.290(2) 0.092(14) Uiso 1 1 d . . .
H31B H 0.885(6) 0.008(3) 0.323(2) 0.098(14) Uiso 1 1 d . . .
H31C H 0.894(6) 0.110(4) 0.366(3) 0.119(15) Uiso 1 1 d . . .

loop_
_atom_site_aniso_label
_atom_site_aniso_U_11
_atom_site_aniso_U_22
_atom_site_aniso_U_33
_atom_site_aniso_U_23
_atom_site_aniso_U_13
_atom_site_aniso_U_12
Cu1 0.02430(14) 0.02437(14) 0.02079(13) -0.00457(9) 0.00253(9) -0.00373(10)
Cl1 0.0307(3) 0.0315(3) 0.0381(3) -0.0038(2) -0.0014(2) -0.0045(2)
S1 0.0323(3) 0.0350(3) 0.0288(3) 0.0021(2) -0.0066(2) -0.0110(2)
O1 0.0366(9) 0.0260(8) 0.0297(8) -0.0040(6) 0.0077(7) -0.0034(7)
O2 0.0769(16) 0.0397(12) 0.0932(17) -0.0076(11) 0.0124(13) -0.0257(11)
O3 0.096(2) 0.0897(19) 0.0603(15) 0.0182(13) -0.0253(13) 0.0147(15)
O4 0.0385(12) 0.0909(18) 0.0840(16) -0.0291(13) 0.0223(11) -0.0124(12)
O5 0.0482(12) 0.0590(13) 0.0529(12) -0.0250(10) -0.0082(9) 0.0037(10)
N1 0.0276(9) 0.0260(9) 0.0224(9) -0.0026(7) -0.0002(7) -0.0032(7)
N2 0.0526(14) 0.0296(11) 0.0328(11) -0.0089(8) 0.0073(9) -0.0149(10)
N3 0.0228(9) 0.0260(9) 0.0220(8) -0.0031(7) 0.0001(7) -0.0031(7)
N4 0.0191(9) 0.0302(10) 0.0232(9) -0.0053(7) 0.0005(7) -0.0039(7)
N5 0.0304(10) 0.0274(11) 0.0220(9) -0.0020(7) 0.0032(7) -0.0053(8)
C1 0.0211(11) 0.0414(14) 0.0326(12) 0.0067(9) -0.0053(9) -0.0080(10)
C2 0.0299(13) 0.0506(17) 0.0379(13) 0.0045(11) -0.0002(10) -0.0049(12)
C3 0.0431(16) 0.071(2) 0.0387(15) 0.0140(14) 0.0086(12) -0.0077(15)
C4 0.0508(18) 0.061(2) 0.0520(17) 0.0265(15) 0.0053(13) -0.0072(15)
C5 0.0445(16) 0.0407(16) 0.0570(17) 0.0133(13) -0.0010(13) -0.0058(13)
C6 0.0321(13) 0.0406(14) 0.0353(13) 0.0066(10) -0.0021(10) -0.0069(11)
C7 0.0216(12) 0.0403(14) 0.0343(12) 0.0070(10) 0.0005(9) -0.0048(10)
C8 0.0254(11) 0.0308(12) 0.0278(11) 0.0008(9) 0.0030(9) 0.0031(10)
C9 0.0330(13) 0.0305(12) 0.0201(10) -0.0022(8) 0.0016(9) -0.0004(10)
C10 0.0254(11) 0.0286(11) 0.0237(10) 0.0010(8) 0.0000(8) 0.0021(9)
C11 0.0308(12) 0.0332(13) 0.0290(12) 0.0040(9) 0.0047(9) -0.0005(10)
C12 0.0273(12) 0.0321(13) 0.0399(13) 0.0084(10) -0.0008(10) -0.0047(10)
C13 0.0324(13) 0.0276(12) 0.0358(12) 0.0021(9) -0.0057(9) -0.0078(10)
C14 0.0316(12) 0.0277(11) 0.0272(11) -0.0008(8) -0.0035(9) -0.0052(9)
C15 0.0494(16) 0.0279(13) 0.0345(13) -0.0058(10) -0.0005(11) -0.0065(11)
C16 0.0480(15) 0.0313(13) 0.0305(12) -0.0057(9) 0.0011(10) -0.0052(11)
C17 0.065(2) 0.0428(17) 0.0368(15) -0.0009(12) 0.0056(13) -0.0131(15)
C18 0.066(2) 0.0359(15) 0.0436(16) -0.0145(12) -0.0021(15) -0.0079(15)
C19 0.0421(16) 0.0584(19) 0.0460(16) -0.0009(14) -0.0064(13) -0.0059(14)
C20 0.0330(13) 0.0359(13) 0.0239(11) -0.0107(9) 0.0015(9) -0.0093(10)
C21 0.0221(11) 0.0332(12) 0.0268(11) -0.0075(9) 0.0009(8) -0.0050(9)
C22 0.0370(13) 0.0302(13) 0.0366(13) -0.0118(10) 0.0039(10) -0.0093(10)
C23 0.0353(13) 0.0287(13) 0.0434(14) -0.0040(10) 0.0018(10) -0.0102(11)
C24 0.0293(12) 0.0308(12) 0.0319(12) 0.0008(9) -0.0001(9) -0.0063(10)
C25 0.0180(10) 0.0295(11) 0.0243(10) -0.0031(8) -0.0008(8) -0.0033(8)
C26 0.0293(12) 0.0382(13) 0.0244(11) -0.0018(9) 0.0051(9) -0.0076(11)
C27 0.0337(13) 0.0400(13) 0.0226(11) -0.0051(9) 0.0031(9) -0.0011(10)
C28 0.0489(17) 0.0553(18) 0.0352(14) -0.0171(13) 0.0024(12) -0.0122(14)
C29 0.0545(19) 0.0590(19) 0.0294(14) -0.0037(13) 0.0150(12) -0.0017(16)
C30 0.0546(19) 0.0472(17) 0.0345(14) -0.0071(12) 0.0009(13) 0.0151(14)
C31 0.0318(14) 0.0416(16) 0.0434(15) 0.0046(12) 0.0090(11) 0.0006(12)

loop_
_atom_type_symbol
_atom_type_description
_atom_type_scat_dispersion_real
_atom_type_scat_dispersion_imag
_atom_type_scat_source
C C 0.0033 0.0016 'International Tables Vol C Tables 4.2.6.8 and 6.1.1.4'
H H 0.0000 0.0000 'International Tables Vol C Tables 4.2.6.8 and 6.1.1.4'
N N 0.0061 0.0033 'International Tables Vol C Tables 4.2.6.8 and 6.1.1.4'
O O 0.0106 0.0060 'International Tables Vol C Tables 4.2.6.8 and 6.1.1.4'
S S 0.1246 0.1234 'International Tables Vol C Tables 4.2.6.8 and 6.1.1.4'
Cl Cl 0.1484 0.1585 'International Tables Vol C Tables 4.2.6.8 and 6.1.1.4'
Cu Cu 0.3201 1.2651 'International Tables Vol C Tables 4.2.6.8 and 6.1.1.4'

loop_
_geom_angle_atom_site_label_1
_geom_angle_atom_site_label_2
_geom_angle_atom_site_label_3
_geom_angle
_geom_angle_site_symmetry_1
_geom_angle_site_symmetry_3
_geom_angle_publ_flag
O1 Cu1 N4 94.75(7) . . ?
O1 Cu1 N1 97.53(7) . . ?
N4 Cu1 N1 165.29(7) . . ?
O1 Cu1 N3 165.64(7) . . ?
N4 Cu1 N3 82.60(7) . . ?
N1 Cu1 N3 83.50(7) . . ?
O1 Cu1 S1 109.91(5) . . ?
N4 Cu1 S1 96.77(5) . . ?
N1 Cu1 S1 86.65(5) . . ?
N3 Cu1 S1 84.43(5) . . ?
O2 Cl1 O3 108.63(17) . . ?
O2 Cl1 O4 110.12(15) . . ?
O3 Cl1 O4 111.02(17) . . ?
O2 Cl1 O5 109.42(14) . . ?
O3 Cl1 O5 108.44(15) . . ?
O4 Cl1 O5 109.17(13) . . ?
C1 S1 C7 104.84(12) . . ?
C1 S1 Cu1 110.19(7) . . ?
C7 S1 Cu1 89.19(8) . . ?
C31 O1 Cu1 111.45(14) . . ?
C10 N1 C14 118.79(18) . . ?
C10 N1 Cu1 113.61(14) . . ?
C14 N1 Cu1 127.17(14) . . ?
C14 N2 C15 126.3(2) . . ?
C14 N2 H2N 116(2) . . ?
C15 N2 H2N 115(2) . . ?
C20 N3 C9 112.42(17) . . ?
C20 N3 C8 108.62(18) . . ?
C9 N3 C8 111.96(17) . . ?
C20 N3 Cu1 102.22(12) . . ?
C9 N3 Cu1 106.61(13) . . ?
C8 N3 Cu1 114.68(13) . . ?
C21 N4 C25 118.48(19) . . ?
C21 N4 Cu1 112.90(14) . . ?
C25 N4 Cu1 128.01(14) . . ?
C25 N5 C26 122.2(2) . . ?
C25 N5 H5N 119(2) . . ?
C26 N5 H5N 117(2) . . ?
C6 C1 C2 119.8(2) . . ?
C6 C1 S1 125.41(18) . . ?
C2 C1 S1 114.7(2) . . ?
C1 C2 C3 119.5(3) . . ?
C1 C2 H2 120.0(19) . . ?
C3 C2 H2 120.5(19) . . ?
C4 C3 C2 120.8(3) . . ?
C4 C3 H3 120.5(19) . . ?
C2 C3 H3 119(2) . . ?
C3 C4 C5 119.7(3) . . ?
C3 C4 H4 122.2(19) . . ?
C5 C4 H4 118.1(19) . . ?
C4 C5 C6 120.5(3) . . ?
C4 C5 H5 121.8(17) . . ?
C6 C5 H5 117.7(17) . . ?
C1 C6 C5 119.7(2) . . ?
C1 C6 H6 123.6(16) . . ?
C5 C6 H6 116.7(16) . . ?
C8 C7 S1 114.04(16) . . ?
C8 C7 H7A 109.8(15) . . ?
S1 C7 H7A 111.2(15) . . ?
C8 C7 H7B 109.9(14) . . ?
S1 C7 H7B 104.9(15) . . ?
H7A C7 H7B 107(2) . . ?
N3 C8 C7 114.02(19) . . ?
N3 C8 H8A 106.5(13) . . ?
C7 C8 H8A 110.7(13) . . ?
N3 C8 H8B 107.2(13) . . ?
C7 C8 H8B 109.1(13) . . ?
H8A C8 H8B 109.1(18) . . ?
N3 C9 C10 111.05(17) . . ?
N3 C9 H9A 107.5(13) . . ?
C10 C9 H9A 109.2(13) . . ?
N3 C9 H9B 109.9(14) . . ?
C10 C9 H9B 112.3(14) . . ?
H9A C9 H9B 106.8(18) . . ?
N1 C10 C11 123.2(2) . . ?
N1 C10 C9 114.58(19) . . ?
C11 C10 C9 122.1(2) . . ?
C10 C11 C12 117.9(2) . . ?
C10 C11 H11 118.5(17) . . ?
C12 C11 H11 123.6(16) . . ?
C13 C12 C11 120.5(2) . . ?
C13 C12 H12 117.8(15) . . ?
C11 C12 H12 121.7(15) . . ?
C12 C13 C14 119.5(2) . . ?
C12 C13 H13 119.7(16) . . ?
C14 C13 H13 120.7(16) . . ?
N2 C14 N1 116.5(2) . . ?
N2 C14 C13 123.6(2) . . ?
N1 C14 C13 119.9(2) . . ?
N2 C15 C16 113.7(2) . . ?
N2 C15 H15A 111.0(16) . . ?
C16 C15 H15A 97.1(15) . . ?
N2 C15 H15B 109.8(14) . . ?
C16 C15 H15B 109.3(14) . . ?
H15A C15 H15B 116(2) . . ?
C18 C16 C15 108.1(2) . . ?
C18 C16 C17 110.3(2) . . ?
C15 C16 C17 111.0(2) . . ?
C18 C16 C19 108.9(2) . . ?
C15 C16 C19 109.6(2) . . ?
C17 C16 C19 108.9(2) . . ?
C16 C17 H17A 108(2) . . ?
C16 C17 H17B 109.7(18) . . ?
H17A C17 H17B 110(3) . . ?
C16 C17 H17C 113(2) . . ?
H17A C17 H17C 107(3) . . ?
H17B C17 H17C 109(3) . . ?
C16 C18 H18A 110(2) . . ?
C16 C18 H18B 109.2(18) . . ?
H18A C18 H18B 112(3) . . ?
C16 C18 H18C 112(2) . . ?
H18A C18 H18C 110(3) . . ?
H18B C18 H18C 103(3) . . ?
C16 C19 H19A 110.2(18) . . ?
C16 C19 H19B 110.9(18) . . ?
H19A C19 H19B 110(2) . . ?
C16 C19 H19C 113.1(18) . . ?
H19A C19 H19C 104(2) . . ?
H19B C19 H19C 109(2) . . ?
N3 C20 C21 108.80(17) . . ?
N3 C20 H20A 108.0(16) . . ?
C21 C20 H20A 111.6(16) . . ?
N3 C20 H20B 110.6(14) . . ?
C21 C20 H20B 112.4(15) . . ?
H20A C20 H20B 105(2) . . ?
C22 C21 N4 123.3(2) . . ?
C22 C21 C20 124.14(19) . . ?
N4 C21 C20 112.52(19) . . ?
C21 C22 C23 118.3(2) . . ?
C21 C22 H22 123.8(16) . . ?
C23 C22 H22 117.8(16) . . ?
C24 C23 C22 120.0(2) . . ?
C24 C23 H23 120.7(16) . . ?
C22 C23 H23 119.2(16) . . ?
C23 C24 C25 119.7(2) . . ?
C23 C24 H24 118.4(15) . . ?
C25 C24 H24 121.9(15) . . ?
N5 C25 N4 116.70(19) . . ?
N5 C25 C24 123.2(2) . . ?
N4 C25 C24 120.10(19) . . ?
N5 C26 C27 113.1(2) . . ?
N5 C26 H26A 110.6(15) . . ?
C27 C26 H26A 107.4(15) . . ?
N5 C26 H26B 105.9(15) . . ?
C27 C26 H26B 113.1(15) . . ?
H26A C26 H26B 107(2) . . ?
C28 C27 C30 110.0(3) . . ?
C28 C27 C29 109.5(2) . . ?
C30 C27 C29 108.8(2) . . ?
C28 C27 C26 110.3(2) . . ?
C30 C27 C26 110.9(2) . . ?
C29 C27 C26 107.2(2) . . ?
C27 C28 H28A 111.5(18) . . ?
C27 C28 H28B 113.0(18) . . ?
H28A C28 H28B 103(3) . . ?
C27 C28 H28C 112.6(19) . . ?
H28A C28 H28C 110(3) . . ?
H28B C28 H28C 106(3) . . ?
C27 C29 H29A 110.1(17) . . ?
C27 C29 H29B 112.0(19) . . ?
H29A C29 H29B 110(2) . . ?
C27 C29 H29C 109.9(19) . . ?
H29A C29 H29C 108(3) . . ?
H29B C29 H29C 106(3) . . ?
C27 C30 H30A 110.3(16) . . ?
C27 C30 H30B 113(2) . . ?
H30A C30 H30B 105(2) . . ?
C27 C30 H30C 113.5(19) . . ?
H30A C30 H30C 104(2) . . ?
H30B C30 H30C 111(3) . . ?
O1 C31 H31A 115(3) . . ?
O1 C31 H31B 108(3) . . ?
H31A C31 H31B 119(4) . . ?
O1 C31 H31C 113(2) . . ?
H31A C31 H31C 99(3) . . ?
H31B C31 H31C 101(3) . . ?

loop_
_geom_bond_atom_site_label_1
_geom_bond_atom_site_label_2
_geom_bond_distance
_geom_bond_site_symmetry_2
_geom_bond_publ_flag
Cu1 O1 1.9145(15) . ?
Cu1 N4 2.0074(18) . ?
Cu1 N1 2.0160(18) . ?
Cu1 N3 2.0514(17) . ?
Cu1 S1 2.7038(6) . ?
Cl1 O2 1.415(2) . ?
Cl1 O3 1.422(2) . ?
Cl1 O4 1.425(2) . ?
Cl1 O5 1.4390(18) . ?
S1 C1 1.775(2) . ?
S1 C7 1.814(2) . ?
O1 C31 1.424(3) . ?
N1 C10 1.363(3) . ?
N1 C14 1.372(3) . ?
N2 C14 1.344(3) . ?
N2 C15 1.463(3) . ?
N2 H2N 0.82(3) . ?
N3 C20 1.485(3) . ?
N3 C9 1.485(3) . ?
N3 C8 1.488(3) . ?
N4 C21 1.363(3) . ?
N4 C25 1.368(3) . ?
N5 C25 1.347(3) . ?
N5 C26 1.453(3) . ?
N5 H5N 0.77(3) . ?
C1 C6 1.388(4) . ?
C1 C2 1.392(3) . ?
C2 C3 1.395(4) . ?
C2 H2 0.95(3) . ?
C3 C4 1.372(5) . ?
C3 H3 0.97(3) . ?
C4 C5 1.383(4) . ?
C4 H4 1.00(3) . ?
C5 C6 1.392(4) . ?
C5 H5 0.98(3) . ?
C6 H6 0.92(3) . ?
C7 C8 1.515(3) . ?
C7 H7A 0.95(3) . ?
C7 H7B 0.99(3) . ?
C8 H8A 0.94(2) . ?
C8 H8B 1.00(2) . ?
C9 C10 1.508(3) . ?
C9 H9A 0.98(2) . ?
C9 H9B 0.97(2) . ?
C10 C11 1.366(3) . ?
C11 C12 1.401(3) . ?
C11 H11 0.88(3) . ?
C12 C13 1.367(3) . ?
C12 H12 0.97(3) . ?
C13 C14 1.411(3) . ?
C13 H13 0.90(3) . ?
C15 C16 1.524(3) . ?
C15 H15A 1.24(3) . ?
C15 H15B 0.96(2) . ?
C16 C18 1.521(4) . ?
C16 C17 1.525(4) . ?
C16 C19 1.533(4) . ?
C17 H17A 1.02(4) . ?
C17 H17B 0.97(3) . ?
C17 H17C 0.99(4) . ?
C18 H18A 0.91(4) . ?
C18 H18B 0.96(3) . ?
C18 H18C 0.95(4) . ?
C19 H19A 1.04(3) . ?
C19 H19B 1.03(3) . ?
C19 H19C 1.02(3) . ?
C20 C21 1.511(3) . ?
C20 H20A 0.96(3) . ?
C20 H20B 0.97(3) . ?
C21 C22 1.359(3) . ?
C22 C23 1.397(3) . ?
C22 H22 0.94(3) . ?
C23 C24 1.367(3) . ?
C23 H23 0.90(3) . ?
C24 C25 1.409(3) . ?
C24 H24 0.98(3) . ?
C26 C27 1.535(3) . ?
C26 H26A 0.93(3) . ?
C26 H26B 0.98(3) . ?
C27 C28 1.519(4) . ?
C27 C30 1.526(4) . ?
C27 C29 1.532(3) . ?
C28 H28A 0.97(3) . ?
C28 H28B 0.98(3) . ?
C28 H28C 0.99(4) . ?
C29 H29A 0.97(3) . ?
C29 H29B 0.95(3) . ?
C29 H29C 1.03(4) . ?
C30 H30A 0.99(3) . ?
C30 H30B 0.99(4) . ?
C30 H30C 0.96(3) . ?
C31 H31A 0.82(4) . ?
C31 H31B 0.90(4) . ?
C31 H31C 1.10(5) . ?

loop_
_geom_hbond_atom_site_label_D
_geom_hbond_atom_site_label_H
_geom_hbond_atom_site_label_A
_geom_hbond_distance_DH
_geom_hbond_distance_HA
_geom_hbond_distance_DA
_geom_hbond_angle_DHA
_geom_hbond_site_symmetry_A
N2 H2N O1 0.82(3) 1.89(3) 2.684(3) 163(3) .
N5 H5N O1 0.77(3) 2.01(3) 2.724(3) 155(3) .

loop_
_geom_torsion_atom_site_label_1
_geom_torsion_atom_site_label_2
_geom_torsion_atom_site_label_3
_geom_torsion_atom_site_label_4
_geom_torsion
_geom_torsion_site_symmetry_1
_geom_torsion_site_symmetry_2
_geom_torsion_site_symmetry_3
_geom_torsion_site_symmetry_4
_geom_torsion_publ_flag
O1 Cu1 S1 C1 -85.42(10) . . . . ?
N4 Cu1 S1 C1 12.15(10) . . . . ?
N1 Cu1 S1 C1 177.78(10) . . . . ?
N3 Cu1 S1 C1 94.00(10) . . . . ?
O1 Cu1 S1 C7 169.06(9) . . . . ?
N4 Cu1 S1 C7 -93.37(9) . . . . ?
N1 Cu1 S1 C7 72.26(9) . . . . ?
N3 Cu1 S1 C7 -11.53(9) . . . . ?
N4 Cu1 O1 C31 87.82(17) . . . . ?
N1 Cu1 O1 C31 -84.06(17) . . . . ?
N3 Cu1 O1 C31 9.1(4) . . . . ?
S1 Cu1 O1 C31 -173.21(16) . . . . ?
O1 Cu1 N1 C10 158.61(15) . . . . ?
N4 Cu1 N1 C10 12.3(4) . . . . ?
N3 Cu1 N1 C10 -6.96(15) . . . . ?
S1 Cu1 N1 C10 -91.73(14) . . . . ?
O1 Cu1 N1 C14 -29.07(19) . . . . ?
N4 Cu1 N1 C14 -175.4(2) . . . . ?
N3 Cu1 N1 C14 165.36(19) . . . . ?
S1 Cu1 N1 C14 80.59(18) . . . . ?
O1 Cu1 N3 C20 46.2(3) . . . . ?
N4 Cu1 N3 C20 -33.99(14) . . . . ?
N1 Cu1 N3 C20 141.17(14) . . . . ?
S1 Cu1 N3 C20 -131.57(13) . . . . ?
O1 Cu1 N3 C9 -71.9(3) . . . . ?
N4 Cu1 N3 C9 -152.14(14) . . . . ?
N1 Cu1 N3 C9 23.02(13) . . . . ?
S1 Cu1 N3 C9 110.27(13) . . . . ?
O1 Cu1 N3 C8 163.5(2) . . . . ?
N4 Cu1 N3 C8 83.35(15) . . . . ?
N1 Cu1 N3 C8 -101.49(15) . . . . ?
S1 Cu1 N3 C8 -14.24(14) . . . . ?
O1 Cu1 N4 C21 -151.59(15) . . . . ?
N1 Cu1 N4 C21 -5.1(4) . . . . ?
N3 Cu1 N4 C21 14.22(15) . . . . ?
S1 Cu1 N4 C21 97.68(14) . . . . ?
O1 Cu1 N4 C25 37.63(18) . . . . ?
N1 Cu1 N4 C25 -175.8(2) . . . . ?
N3 Cu1 N4 C25 -156.56(18) . . . . ?
S1 Cu1 N4 C25 -73.10(17) . . . . ?
C7 S1 C1 C6 0.6(2) . . . . ?
Cu1 S1 C1 C6 -94.1(2) . . . . ?
C7 S1 C1 C2 -177.36(18) . . . . ?
Cu1 S1 C1 C2 87.95(18) . . . . ?
C6 C1 C2 C3 -0.8(4) . . . . ?
S1 C1 C2 C3 177.3(2) . . . . ?
C1 C2 C3 C4 0.6(4) . . . . ?
C2 C3 C4 C5 -0.2(5) . . . . ?
C3 C4 C5 C6 0.0(5) . . . . ?
C2 C1 C6 C5 0.7(4) . . . . ?
S1 C1 C6 C5 -177.2(2) . . . . ?
C4 C5 C6 C1 -0.2(4) . . . . ?
C1 S1 C7 C8 -73.72(19) . . . . ?
Cu1 S1 C7 C8 36.97(17) . . . . ?
C20 N3 C8 C7 157.81(18) . . . . ?
C9 N3 C8 C7 -77.4(2) . . . . ?
Cu1 N3 C8 C7 44.2(2) . . . . ?
S1 C7 C8 N3 -58.8(2) . . . . ?
C20 N3 C9 C10 -145.92(19) . . . . ?
C8 N3 C9 C10 91.5(2) . . . . ?
Cu1 N3 C9 C10 -34.7(2) . . . . ?
C14 N1 C10 C11 -1.4(3) . . . . ?
Cu1 N1 C10 C11 171.59(17) . . . . ?
C14 N1 C10 C9 175.53(19) . . . . ?
Cu1 N1 C10 C9 -11.4(2) . . . . ?
N3 C9 C10 N1 31.7(3) . . . . ?
N3 C9 C10 C11 -151.3(2) . . . . ?
N1 C10 C11 C12 -1.2(3) . . . . ?
C9 C10 C11 C12 -178.0(2) . . . . ?
C10 C11 C12 C13 0.9(3) . . . . ?
C11 C12 C13 C14 2.0(4) . . . . ?
C15 N2 C14 N1 165.0(2) . . . . ?
C15 N2 C14 C13 -15.9(4) . . . . ?
C10 N1 C14 N2 -176.5(2) . . . . ?
Cu1 N1 C14 N2 11.6(3) . . . . ?
C10 N1 C14 C13 4.4(3) . . . . ?
Cu1 N1 C14 C13 -167.58(16) . . . . ?
C12 C13 C14 N2 176.2(2) . . . . ?
C12 C13 C14 N1 -4.7(3) . . . . ?
C14 N2 C15 C16 116.4(3) . . . . ?
N2 C15 C16 C18 174.3(2) . . . . ?
N2 C15 C16 C17 53.2(3) . . . . ?
N2 C15 C16 C19 -67.1(3) . . . . ?
C9 N3 C20 C21 161.97(18) . . . . ?
C8 N3 C20 C21 -73.6(2) . . . . ?
Cu1 N3 C20 C21 48.0(2) . . . . ?
C25 N4 C21 C22 0.9(3) . . . . ?
Cu1 N4 C21 C22 -170.81(19) . . . . ?
C25 N4 C21 C20 -178.02(18) . . . . ?
Cu1 N4 C21 C20 10.2(2) . . . . ?
N3 C20 C21 C22 140.5(2) . . . . ?
N3 C20 C21 N4 -40.5(3) . . . . ?
N4 C21 C22 C23 0.9(4) . . . . ?
C20 C21 C22 C23 179.8(2) . . . . ?
C21 C22 C23 C24 -0.7(4) . . . . ?
C22 C23 C24 C25 -1.4(4) . . . . ?
C26 N5 C25 N4 -175.42(19) . . . . ?
C26 N5 C25 C24 4.2(3) . . . . ?
C21 N4 C25 N5 176.60(19) . . . . ?
Cu1 N4 C25 N5 -13.1(3) . . . . ?
C21 N4 C25 C24 -3.1(3) . . . . ?
Cu1 N4 C25 C24 167.28(16) . . . . ?
C23 C24 C25 N5 -176.3(2) . . . . ?
C23 C24 C25 N4 3.3(3) . . . . ?
C25 N5 C26 C27 173.2(2) . . . . ?
N5 C26 C27 C28 62.7(3) . . . . ?
N5 C26 C27 C30 -59.5(3) . . . . ?
N5 C26 C27 C29 -178.1(2) . . . . ?
